data_4518763
loop_
_publ_author_name
'Britton, Luke'
'Skrodzki, Maciej'
'Nichol, Gary S.'
'Dominey, Andrew P.'
'Pawlu\'c, Piotr'
'Docherty, Jamie H.'
'Thomas, Stephen P.'

_publ_section_title
;
 Manganese-Catalyzed C(sp2)--H Borylation of Furan and Thiophene
 Derivatives
;
_journal_name_full 'ACS Catalysis'
_journal_page_first 6857
_journal_page_last 6864
_journal_paper_doi 10.1021/acscatal.1c01563
_journal_year 2021
_chemical_formula_moiety 'C22 H42 B Mn N2 P4'
_chemical_formula_sum 'C22 H42 B Mn N2 P4'
_chemical_formula_weight 524.20
_space_group_crystal_system triclinic
_space_group_IT_number 2
_space_group_name_Hall '-P 1'
_space_group_name_H-M_alt 'P -1'
_atom_sites_solution_hydrogens mixed
_atom_sites_solution_primary dual
_audit_creation_date 2020-10-07
_audit_creation_method
;
Olex2 1.3-beta
(compiled 2020.07.31 svn.rc2a77460 for OlexSys, GUI svn.r6145)
;
_cell_angle_alpha 67.787(2)
_cell_angle_beta 86.307(2)
_cell_angle_gamma 71.524(2)
_cell_formula_units_Z 2
_cell_length_a 10.4506(3)
_cell_length_b 11.3275(3)
_cell_length_c 13.0799(4)
_cell_measurement_reflns_used 13392
_cell_measurement_temperature 250.00(10)
_cell_measurement_theta_max 75.6410
_cell_measurement_theta_min 4.4270
_cell_volume 1356.88(7)
_computing_cell_refinement 'CrysAlisPro 1.171.40.61a (Rigaku OD, 2019)'
_computing_data_collection 'CrysAlisPro 1.171.40.61a (Rigaku OD, 2019)'
_computing_data_reduction 'CrysAlisPro 1.171.40.61a (Rigaku OD, 2019)'
_computing_molecular_graphics 'Olex2 1.3-beta (Dolomanov et al., 2009)'
_computing_publication_material 'Olex2 1.3-beta (Dolomanov et al., 2009)'
_computing_structure_refinement 'SHELXL 2018/3 (Sheldrick, 2015)'
_computing_structure_solution 'SHELXT  (Sheldrick, 2015)'
_diffrn_ambient_environment N~2~
_diffrn_ambient_temperature 250.0
_diffrn_detector 'CCD plate'
_diffrn_detector_area_resol_mean 5.1574
_diffrn_detector_type Atlas
_diffrn_measured_fraction_theta_full 1.000
_diffrn_measured_fraction_theta_max 0.989
_diffrn_measurement_details
;
List of Runs (angles in degrees, time in seconds):

  # Type    Start    End  Width  t~exp~   \w     \q     \k     \f   Frames
--------------------------------------------------------------------------
  1  \w   -100.00 -15.00   1.00    5.00    --  -41.79 143.00-141.00   85
  2  \w    -88.00  -7.00   1.00    5.00    --  -41.79 127.00  48.00   81
  3  \w   -112.00 -65.00   1.00    5.00    --  -41.79-143.00 163.00   47
  4  \w     29.00  98.00   1.00    5.00    --   41.79-127.00 -26.00   69
  5  \w     36.00 108.00   1.00    5.00    --   41.79-143.00 163.00   72
  6  \w     41.00 126.00   1.00   10.00    --  111.00-143.00 163.00   85
  7  \w     96.00 178.00   1.00   10.00    --  111.00 127.00  48.00   82
  8  \w     40.00 114.00   1.00   10.00    --  111.00-127.00 -26.00   74
  9  \w     87.00 171.00   1.00   10.00    --  111.00 143.00-141.00   84
 10  \w      3.00  30.00   1.00    5.00    --   38.00  88.00-150.41   27
 11  \w   -114.00 -19.00   1.00    5.00    --  -41.79 -38.00 -90.00   95
 12  \w   -112.00 -15.00   1.00    5.00    --  -41.79 -57.00  30.00   97
 13  \w   -114.00 -19.00   1.00    5.00    --  -41.79 -38.00 150.00   95
 14  \w     10.00  42.00   1.00    5.00    --   41.79  79.00  -1.76   32
 15  \w     10.00  42.00   1.00    5.00    --   42.00  80.00  59.65   32
 16  \w     13.00  42.00   1.00    5.00    --   46.00  82.00-173.31   29
 17  \w     14.00  42.00   1.00    5.00    --   46.00  79.00 130.62   28
 18  \w     14.00  42.00   1.00    5.00    --   46.00  78.00 -64.78   28
 19  \w     19.00 123.00   1.00    5.00    --   50.00  74.00  -7.23  104
 20  \w     27.00 131.00   1.00    5.00    --   58.00  74.00-103.94  104
 21  \w     28.00 130.00   1.00    5.00    --   58.00  73.00  38.36  102
 22  \w     27.00 131.00   1.00    5.00    --   58.00  74.00 128.93  104
 23  \w     31.00 135.00   1.00    5.00    --   62.00  74.00 167.55  104
 24  \w     32.00 134.00   1.00    5.00    --   62.00  71.00  96.62  102
 25  \w     32.00 134.00   1.00    5.00    --   62.00  73.00-151.88  102
 26  \w     36.00 138.00   1.00    5.00    --   66.00  73.00  55.21  102
 27  \w     36.00 138.00   1.00    5.00    --   66.00  73.00   9.88  102
 28  \w     41.00 141.00   1.00    5.00    --   70.00  69.00 -31.33  100
 29  \w     44.00 146.00   1.00    5.00    --   74.00  72.00 132.47  102
 30  \w     45.00 145.00   1.00    5.00    --   74.00  66.00 -57.12  100
 31  \w     47.00 151.00   1.00   10.00    --   78.00  74.00-137.10  104
 32  \w     52.00 154.00   1.00   10.00    --   82.00  70.00 -28.57  102
 33  \w     53.00 153.00   1.00   10.00    --   82.00  68.00  76.20  100
 34  \w     52.00 154.00   1.00   10.00    --   82.00  71.00-100.33  102
 35  \w     52.00 154.00   1.00   10.00    --   82.00  71.00 100.20  102
 36  \w     55.00 152.00   1.00   10.00    --   82.00  59.00  63.88   97
 37  \w     53.00 153.00   1.00   10.00    --   82.00  66.00-170.32  100
 38  \w     57.00 157.00   1.00   10.00    --   86.00  68.00 140.27  100
 39  \w     57.00 157.00   1.00   10.00    --   86.00  69.00  -2.85  100
 40  \w     61.00 161.00   1.00   10.00    --   90.00  68.00 -77.43  100
 41  \w     66.00 164.00   1.00   10.00    --   94.00  61.00 161.67   98
 42  \w     76.00 178.00   1.00   10.00    --  106.00  72.00 119.52  102
 43  \w     39.00 112.00   1.00   10.00    --  111.00-125.00 -60.00   73
 44  \w     30.00 107.00   1.00   10.00    --  111.00 -94.00-120.00   77
 45  \w     83.00 178.00   1.00   10.00    --  111.00  61.00-120.00   95
 46  \w     40.00 135.00   1.00   10.00    --  111.00 -45.00  60.00   95
 47  \w     85.00 178.00   1.00   10.00    --  111.00  54.00-150.48   93
 48  \w     83.00 178.00   1.00   10.00    --  111.00  61.00  60.00   95
 49  \w     83.00 178.00   1.00   10.00    --  111.00  64.00  18.14   95
 50  \w     83.00 178.00   1.00   10.00    --  111.00  61.00   0.00   95
 51  \w     80.00 178.00   1.00   10.00    --  111.00  74.00 -61.83   98
 52  \w     39.00 112.00   1.00   10.00    --  111.00-125.00  90.00   73
 53  \w     83.00 178.00   1.00   10.00    --  111.00  61.00 -90.00   95
 54  \w     81.00 178.00   1.00   10.00    --  111.00  70.00 -25.25   97
 55  \w     83.00 178.00   1.00   10.00    --  111.00  61.00 120.00   95
 56  \w     81.00 178.00   1.00   10.00    --  111.00  72.00-152.69   97
 57  \w     41.00 139.00   1.00   10.00    --  111.00 -61.00 -30.00   98
 58  \w     39.00 112.00   1.00   10.00    --  111.00-125.00-180.00   73
 59  \w     83.00 178.00   1.00   10.00    --  111.00  61.00-180.00   95
 60  \w     83.00 178.00   1.00   10.00    --  111.00  61.00 -60.00   95
 61  \w     83.00 178.00   1.00   10.00    --  111.00  61.00 -30.00   95
 62  \w     83.00 178.00   1.00   10.00    --  111.00  61.00-150.00   95
 63  \w     83.00 164.00   1.00   10.00    --  111.00  61.00  90.00   81
 64  \w     72.00 110.00   1.00   10.00    --  111.00-125.00  30.00   38
 65  \w     70.00 112.00   1.00   10.00    --  111.00-125.00-150.00   42
 66  \w     53.00 107.00   1.00   10.00    --  111.00 -94.00-150.00   54
 67  \w     87.00 132.00   1.00   10.00    --  111.00  45.00  60.00   45
 68  \w     41.00  97.00   1.00   10.00    --  111.00-125.00   0.00   56
 69  \w     83.00 178.00   1.00   10.00    --  111.00  61.00 150.00   95
;
_diffrn_measurement_device 'four-circle diffractometer'
_diffrn_measurement_device_type 'Rigaku Oxford Diffraction SuperNova'
_diffrn_measurement_method '\w scans'
_diffrn_orient_matrix_type 'CrysAlisPro convention (1999,Acta A55,543-557)'
_diffrn_orient_matrix_UB_11 0.0204471000
_diffrn_orient_matrix_UB_12 -0.0853865000
_diffrn_orient_matrix_UB_13 0.1250200000
_diffrn_orient_matrix_UB_21 -0.0957419000
_diffrn_orient_matrix_UB_22 0.1205077000
_diffrn_orient_matrix_UB_23 0.0236196000
_diffrn_orient_matrix_UB_31 -0.1211144000
_diffrn_orient_matrix_UB_32 -0.0466168000
_diffrn_orient_matrix_UB_33 -0.0079058000
_diffrn_radiation_monochromator mirror
_diffrn_radiation_probe x-ray
_diffrn_radiation_type 'Cu K\a'
_diffrn_radiation_wavelength 1.54184
_diffrn_reflns_av_R_equivalents 0.1246
_diffrn_reflns_av_unetI/netI 0.0226
_diffrn_reflns_Laue_measured_fraction_full 1.000
_diffrn_reflns_Laue_measured_fraction_max 0.989
_diffrn_reflns_limit_h_max 13
_diffrn_reflns_limit_h_min -13
_diffrn_reflns_limit_k_max 14
_diffrn_reflns_limit_k_min -14
_diffrn_reflns_limit_l_max 16
_diffrn_reflns_limit_l_min -16
_diffrn_reflns_number 40247
_diffrn_reflns_point_group_measured_fraction_full 1.000
_diffrn_reflns_point_group_measured_fraction_max 0.989
_diffrn_reflns_theta_full 67.684
_diffrn_reflns_theta_max 76.076
_diffrn_reflns_theta_min 3.657
_diffrn_source 'micro-focus sealed X-ray tube'
_diffrn_source_type 'SuperNova (Cu) X-ray Source'
_exptl_absorpt_coefficient_mu 6.266
_exptl_absorpt_correction_T_max 0.56016
_exptl_absorpt_correction_T_min 0.52164
_exptl_absorpt_correction_type multi-scan
_exptl_absorpt_process_details
;
CrysAlisPro 1.171.40.61a (Rigaku Oxford Diffraction, 2019)
Spherical absorption correction
 using equivalent radius and absorption coefficient.
Empirical absorption correction using spherical harmonics,
 implemented in SCALE3 ABSPACK scaling algorithm.
;
_exptl_crystal_colour orange
_exptl_crystal_colour_primary orange
_exptl_crystal_density_diffrn 1.283
_exptl_crystal_description plate
_exptl_crystal_F_000 556
_exptl_crystal_recrystallization_method
'The material was recrystallised from a mixture of d-benzene and hexane  by slow evaporation'
_exptl_crystal_size_max 0.253
_exptl_crystal_size_mid 0.186
_exptl_crystal_size_min 0.046
_refine_diff_density_max 0.599
_refine_diff_density_min -0.469
_refine_diff_density_rms 0.072
_refine_ls_extinction_method none
_refine_ls_goodness_of_fit_ref 1.033
_refine_ls_hydrogen_treatment mixed
_refine_ls_matrix_type full
_refine_ls_number_parameters 296
_refine_ls_number_reflns 9758
_refine_ls_number_restraints 2
_refine_ls_restrained_S_all 1.033
_refine_ls_R_factor_all 0.0655
_refine_ls_R_factor_gt 0.0576
_refine_ls_shift/su_max 0.000
_refine_ls_shift/su_mean 0.000
_refine_ls_structure_factor_coef Fsqd
_refine_ls_weighting_details 'w=1/[\s^2^(Fo^2^)+(0.1064P)^2^+0.3340P] where P=(Fo^2^+2Fc^2^)/3'
_refine_ls_weighting_scheme calc
_refine_ls_wR_factor_gt 0.1495
_refine_ls_wR_factor_ref 0.1549
_reflns_Friedel_coverage 0.000
_reflns_number_gt 8298
_reflns_number_total 9758
_reflns_threshold_expression 'I > 2\s(I)'
_twin_special_details
;
Component 2 rotated by 179.8958\% 
 around [0.00 -0.00 1.00] (reciprocal) or [0.07 -0.42 0.91] (direct)
;
_cod_data_source_file cs1c01563_si_002.cif
_cod_data_source_block se20013
_cod_database_code 4518763
_shelx_shelxl_version_number 2018/3
_chemical_oxdiff_formula C22H42BMnN2P4
_chemical_oxdiff_usercomment '@ 120 K LAB145'
_shelx_space_group_comment
;
The symmetry employed for this shelxl refinement is uniquely defined
by the following loop, which should always be used as a source of
symmetry information in preference to the above space-group names.
They are only intended as comments.
;
_shelx_estimated_absorpt_t_max 0.761
_shelx_estimated_absorpt_t_min 0.300
_olex2_refinement_description
;
1. Twinned data refinement
 Scales: 0.4830(12)
 0.5170(12)
2. Fixed Uiso
 At 1.2 times of:
  All C(H) groups, All C(H,H) groups
 At 1.5 times of:
  All C(H,H,H) groups
3. Restrained distances
 N2-H2 = N1-H1
 0.84 with sigma of 0.02
4.a Secondary CH2 refined with riding coordinates:
 C11(H11A,H11B), C12(H12A,H12B), C17(H17A,H17B), C18(H18A,H18B)
4.b Aromatic/amide H refined with riding coordinates:
 C00K(H00K), C5(H5), C6(H6), C7(H7), C9(H9), C10(H10)
4.c Idealised Me refined as rotating group:
 C13(H13A,H13B,H13C), C14(H14A,H14B,H14C), C15(H15A,H15B,H15C), C16(H16A,H16B,
 H16C), C19(H19A,H19B,H19C), C20(H20A,H20B,H20C), C21(H21A,H21B,H21C), C22(H22A,
 H22B,H22C)
;
_olex2_diffrn_ambient_temperature_device 'Oxford Cryosystems Cryostream 700+'
_olex2_exptl_crystal_mounting_method 'The crystal was mounted on a MITIGEN holder in Paratone oil'
_olex2_submission_original_sample_id LAB145
_olex2_submission_special_instructions 'No special instructions were received'
_oxdiff_exptl_absorpt_empirical_details
;
Empirical correction (ABSPACK) includes:
- Absorption correction using spherical harmonics
- Frame scaling
;
_oxdiff_exptl_absorpt_empirical_full_max 3.922
_oxdiff_exptl_absorpt_empirical_full_min 0.512
_oxdiff_twin_integration_method simultaneous
_oxdiff_twin_items 2

loop_
_space_group_symop_operation_xyz
'x, y, z'
'-x, -y, -z'

loop_
_atom_site_label
_atom_site_type_symbol
_atom_site_fract_x
_atom_site_fract_y
_atom_site_fract_z
_atom_site_U_iso_or_equiv
_atom_site_adp_type
_atom_site_occupancy
_atom_site_site_symmetry_order
_atom_site_calc_flag
_atom_site_refinement_flags_posn
_atom_site_refinement_flags_adp
_atom_site_refinement_flags_occupancy
_atom_site_disorder_assembly
_atom_site_disorder_group
Mn1 Mn 0.71581(5) 0.64031(5) 0.67952(4) 0.03244(16) Uani 1 1 d . . . . .
P1 P 0.65877(10) 0.72419(10) 0.81016(8) 0.0426(2) Uani 1 1 d . . . . .
P2 P 0.49086(10) 0.69403(10) 0.65308(8) 0.0422(2) Uani 1 1 d . . . . .
P3 P 0.73968(10) 0.42479(10) 0.77013(8) 0.0423(2) Uani 1 1 d . . . . .
P4 P 0.93779(10) 0.57208(10) 0.72745(8) 0.0402(2) Uani 1 1 d . . . . .
N1 N 0.8503(4) 0.7988(4) 0.4663(3) 0.0453(8) Uani 1 1 d D . . . .
H1 H 0.902(4) 0.809(4) 0.506(3) 0.041(12) Uiso 1 1 d D . . . .
N2 N 0.6529(4) 0.7638(4) 0.4168(3) 0.0445(8) Uani 1 1 d D . . . .
H2 H 0.597(3) 0.724(4) 0.432(3) 0.031(10) Uiso 1 1 d D . . . .
C00K C 0.9605(5) 0.9371(5) 0.3238(4) 0.0575(11) Uani 1 1 d . . . . .
H00K H 1.016947 0.936545 0.377258 0.069 Uiso 1 1 calc R U . . .
C2 C 0.8651(4) 0.8716(4) 0.3567(3) 0.0452(9) Uani 1 1 d . . . . .
C3 C 0.7773(4) 0.8767(4) 0.2744(3) 0.0418(8) Uani 1 1 d . . . . .
C4 C 0.6735(4) 0.8185(4) 0.3064(3) 0.0429(9) Uani 1 1 d . . . . .
C5 C 0.5930(5) 0.8176(4) 0.2251(3) 0.0519(10) Uani 1 1 d . . . . .
H5 H 0.524959 0.776628 0.245708 0.062 Uiso 1 1 calc R U . . .
C6 C 0.6143(5) 0.8775(5) 0.1138(4) 0.0585(12) Uani 1 1 d . . . . .
H6 H 0.560782 0.875152 0.059900 0.070 Uiso 1 1 calc R U . . .
C7 C 0.7103(6) 0.9392(5) 0.0810(3) 0.0632(14) Uani 1 1 d . . . . .
H7 H 0.720881 0.980165 0.005071 0.076 Uiso 1 1 calc R U . . .
C8 C 0.7948(5) 0.9428(4) 0.1594(4) 0.0529(11) Uani 1 1 d . . . . .
C9 C 0.8930(6) 1.0073(5) 0.1305(4) 0.0659(15) Uani 1 1 d . . . . .
H9 H 0.904021 1.052942 0.055436 0.079 Uiso 1 1 calc R U . . .
C10 C 0.9738(6) 1.0049(5) 0.2105(5) 0.0686(15) Uani 1 1 d . . . . .
H10 H 1.039201 1.049166 0.189258 0.082 Uiso 1 1 calc R U . . .
C11 C 0.4743(5) 0.7833(5) 0.8211(4) 0.0560(11) Uani 1 1 d . . . . .
H11A H 0.454441 0.769535 0.898273 0.067 Uiso 1 1 calc R U . . .
H11B H 0.438026 0.879694 0.776451 0.067 Uiso 1 1 calc R U . . .
C12 C 0.4081(4) 0.7060(5) 0.7805(4) 0.0528(10) Uani 1 1 d . . . . .
H12A H 0.310918 0.753360 0.764135 0.063 Uiso 1 1 calc R U . . .
H12B H 0.420674 0.616033 0.837019 0.063 Uiso 1 1 calc R U . . .
C13 C 0.6954(6) 0.8794(6) 0.7911(5) 0.0736(15) Uani 1 1 d . . . . .
H13A H 0.792362 0.860265 0.798837 0.110 Uiso 1 1 calc R U . . .
H13B H 0.652106 0.913694 0.846518 0.110 Uiso 1 1 calc R U . . .
H13C H 0.661173 0.945964 0.717904 0.110 Uiso 1 1 calc R U . . .
C14 C 0.7154(6) 0.6286(6) 0.9574(4) 0.0733(16) Uani 1 1 d . . . . .
H14A H 0.684299 0.550635 0.985314 0.110 Uiso 1 1 calc R U . . .
H14B H 0.678282 0.685321 0.999059 0.110 Uiso 1 1 calc R U . . .
H14C H 0.813302 0.599438 0.965188 0.110 Uiso 1 1 calc R U . . .
C15 C 0.4017(5) 0.5966(6) 0.6178(5) 0.0685(14) Uani 1 1 d . . . . .
H15A H 0.433047 0.586249 0.549286 0.103 Uiso 1 1 calc R U . . .
H15B H 0.305215 0.643593 0.608724 0.103 Uiso 1 1 calc R U . . .
H15C H 0.419747 0.508675 0.676696 0.103 Uiso 1 1 calc R U . . .
C16 C 0.3960(5) 0.8632(5) 0.5551(4) 0.0686(14) Uani 1 1 d . . . . .
H16A H 0.422430 0.930063 0.570172 0.103 Uiso 1 1 calc R U . . .
H16B H 0.299915 0.878707 0.563612 0.103 Uiso 1 1 calc R U . . .
H16C H 0.415900 0.869763 0.480060 0.103 Uiso 1 1 calc R U . . .
C17 C 0.9104(5) 0.3252(5) 0.8391(5) 0.0726(16) Uani 1 1 d . . . . .
H17A H 0.902583 0.259495 0.911934 0.087 Uiso 1 1 calc R U . . .
H17B H 0.963480 0.275836 0.794928 0.087 Uiso 1 1 calc R U . . .
C18 C 0.9822(5) 0.4155(5) 0.8527(4) 0.0548(11) Uani 1 1 d . . . . .
H18A H 1.080246 0.371052 0.861068 0.066 Uiso 1 1 calc R U . . .
H18B H 0.953689 0.435913 0.918609 0.066 Uiso 1 1 calc R U . . .
C19 C 0.7315(5) 0.3283(5) 0.6861(4) 0.0642(12) Uani 1 1 d . . . . .
H19A H 0.639759 0.356972 0.655202 0.096 Uiso 1 1 calc R U . . .
H19B H 0.758446 0.233238 0.732204 0.096 Uiso 1 1 calc R U . . .
H19C H 0.791991 0.343767 0.626495 0.096 Uiso 1 1 calc R U . . .
C20 C 0.6351(6) 0.3568(5) 0.8809(4) 0.0631(12) Uani 1 1 d . . . . .
H20A H 0.638758 0.387798 0.940039 0.095 Uiso 1 1 calc R U . . .
H20B H 0.668881 0.259390 0.909425 0.095 Uiso 1 1 calc R U . . .
H20C H 0.542274 0.387438 0.851670 0.095 Uiso 1 1 calc R U . . .
C21 C 1.0302(5) 0.6660(5) 0.7644(5) 0.0667(13) Uani 1 1 d . . . . .
H21A H 1.015654 0.753183 0.705082 0.100 Uiso 1 1 calc R U . . .
H21B H 1.125991 0.616120 0.775473 0.100 Uiso 1 1 calc R U . . .
H21C H 0.997538 0.678108 0.832001 0.100 Uiso 1 1 calc R U . . .
C22 C 1.0586(4) 0.5110(5) 0.6353(4) 0.0567(11) Uani 1 1 d . . . . .
H22A H 1.029614 0.448761 0.615333 0.085 Uiso 1 1 calc R U . . .
H22B H 1.147688 0.465477 0.673240 0.085 Uiso 1 1 calc R U . . .
H22C H 1.061932 0.586522 0.568923 0.085 Uiso 1 1 calc R U . . .
B1 B 0.7429(4) 0.7405(4) 0.5102(3) 0.0377(9) Uani 1 1 d . . . . .
H1A H 0.761(4) 0.610(4) 0.577(3) 0.044(11) Uiso 1 1 d . . . . .
H1B H 0.693(4) 0.792(4) 0.593(3) 0.036(10) Uiso 1 1 d . . . . .

loop_
_atom_site_aniso_label
_atom_site_aniso_U_11
_atom_site_aniso_U_22
_atom_site_aniso_U_33
_atom_site_aniso_U_23
_atom_site_aniso_U_13
_atom_site_aniso_U_12
Mn1 0.0305(3) 0.0328(3) 0.0319(3) -0.0119(2) 0.0033(2) -0.0078(2)
P1 0.0426(5) 0.0436(5) 0.0414(5) -0.0209(4) 0.0045(4) -0.0077(4)
P2 0.0323(5) 0.0473(5) 0.0423(5) -0.0141(4) 0.0038(4) -0.0101(4)
P3 0.0402(5) 0.0358(5) 0.0456(5) -0.0112(4) 0.0040(4) -0.0107(4)
P4 0.0334(5) 0.0428(5) 0.0455(5) -0.0198(4) 0.0008(4) -0.0094(4)
N1 0.0400(19) 0.0517(19) 0.0456(17) -0.0148(15) 0.0024(14) -0.0207(16)
N2 0.0391(19) 0.057(2) 0.0396(16) -0.0129(14) 0.0061(13) -0.0258(16)
C00K 0.055(3) 0.050(2) 0.075(3) -0.025(2) 0.019(2) -0.027(2)
C2 0.043(2) 0.0372(19) 0.053(2) -0.0180(16) 0.0143(17) -0.0095(17)
C3 0.044(2) 0.0307(17) 0.0424(18) -0.0123(14) 0.0081(16) -0.0034(15)
C4 0.044(2) 0.0370(19) 0.0373(17) -0.0131(15) -0.0012(15) -0.0001(16)
C5 0.054(3) 0.052(2) 0.044(2) -0.0187(18) -0.0032(18) -0.008(2)
C6 0.073(3) 0.047(2) 0.044(2) -0.0180(18) -0.008(2) 0.000(2)
C7 0.086(4) 0.046(2) 0.0363(19) -0.0117(17) 0.003(2) 0.003(2)
C8 0.060(3) 0.0327(19) 0.052(2) -0.0122(17) 0.020(2) -0.0042(18)
C9 0.084(4) 0.042(2) 0.059(3) -0.012(2) 0.030(3) -0.015(2)
C10 0.067(3) 0.045(2) 0.092(4) -0.022(2) 0.039(3) -0.027(2)
C11 0.048(2) 0.063(3) 0.058(2) -0.032(2) 0.0151(19) -0.008(2)
C12 0.037(2) 0.061(3) 0.058(2) -0.024(2) 0.0146(17) -0.0126(19)
C13 0.075(4) 0.071(3) 0.103(4) -0.059(3) 0.023(3) -0.032(3)
C14 0.083(4) 0.081(3) 0.044(2) -0.033(2) -0.005(2) 0.004(3)
C15 0.046(3) 0.094(4) 0.084(3) -0.045(3) 0.005(2) -0.033(3)
C16 0.044(3) 0.066(3) 0.064(3) -0.006(2) 0.002(2) 0.002(2)
C17 0.051(3) 0.044(2) 0.097(4) 0.000(2) -0.013(3) -0.009(2)
C18 0.045(2) 0.056(3) 0.050(2) -0.0127(19) -0.0098(17) -0.004(2)
C19 0.074(3) 0.050(2) 0.078(3) -0.033(2) 0.015(3) -0.022(2)
C20 0.075(3) 0.051(2) 0.056(2) -0.008(2) 0.017(2) -0.028(2)
C21 0.046(3) 0.070(3) 0.103(4) -0.049(3) -0.005(3) -0.021(2)
C22 0.038(2) 0.065(3) 0.065(3) -0.032(2) 0.0087(18) -0.005(2)
B1 0.032(2) 0.041(2) 0.0407(19) -0.0144(16) 0.0061(15) -0.0141(17)

loop_
_atom_type_symbol
_atom_type_description
_atom_type_scat_dispersion_real
_atom_type_scat_dispersion_imag
_atom_type_scat_source
C C 0.0181 0.0091 'International Tables Vol C Tables 4.2.6.8 and 6.1.1.4'
H H 0.0000 0.0000 'International Tables Vol C Tables 4.2.6.8 and 6.1.1.4'
B B 0.0090 0.0039 'International Tables Vol C Tables 4.2.6.8 and 6.1.1.4'
N N 0.0311 0.0180 'International Tables Vol C Tables 4.2.6.8 and 6.1.1.4'
P P 0.2955 0.4335 'International Tables Vol C Tables 4.2.6.8 and 6.1.1.4'
Mn Mn -0.5299 2.8052 'International Tables Vol C Tables 4.2.6.8 and 6.1.1.4'

loop_
_exptl_crystal_face_index_h
_exptl_crystal_face_index_k
_exptl_crystal_face_index_l
_exptl_crystal_face_perp_dist
0 0 1 0.0197
-5 -6 -3 0.0824
1 -6 -5 0.0765
0 0 -1 0.0263
-2 6 5 0.0889
6 5 3 0.0939

loop_
_geom_angle_atom_site_label_1
_geom_angle_atom_site_label_2
_geom_angle_atom_site_label_3
_geom_angle
_geom_angle_site_symmetry_1
_geom_angle_site_symmetry_3
_geom_angle_publ_flag
P1 Mn1 P2 83.21(4) . . ?
P1 Mn1 P4 92.81(4) . . ?
P1 Mn1 H1A 168.3(16) . . ?
P1 Mn1 H1B 87.6(14) . . ?
P2 Mn1 P4 173.06(4) . . ?
P2 Mn1 H1A 99.6(16) . . ?
P2 Mn1 H1B 84.0(14) . . ?
P3 Mn1 P1 102.68(4) . . ?
P3 Mn1 P2 92.40(4) . . ?
P3 Mn1 P4 82.90(4) . . ?
P3 Mn1 H1A 88.6(16) . . ?
P3 Mn1 H1B 168.7(14) . . ?
P4 Mn1 H1A 85.5(16) . . ?
P4 Mn1 H1B 101.5(14) . . ?
H1A Mn1 H1B 81(2) . . ?
C11 P1 Mn1 112.88(15) . . ?
C13 P1 Mn1 117.72(18) . . ?
C13 P1 C11 98.9(3) . . ?
C13 P1 C14 99.2(3) . . ?
C14 P1 Mn1 123.83(16) . . ?
C14 P1 C11 100.3(2) . . ?
C12 P2 Mn1 109.64(15) . . ?
C15 P2 Mn1 126.28(18) . . ?
C15 P2 C12 100.8(2) . . ?
C15 P2 C16 98.7(3) . . ?
C16 P2 Mn1 118.70(18) . . ?
C16 P2 C12 98.0(2) . . ?
C17 P3 Mn1 113.16(17) . . ?
C19 P3 Mn1 116.62(17) . . ?
C19 P3 C17 99.0(3) . . ?
C20 P3 Mn1 125.63(17) . . ?
C20 P3 C17 100.1(3) . . ?
C20 P3 C19 97.9(2) . . ?
C18 P4 Mn1 109.99(16) . . ?
C21 P4 Mn1 126.90(17) . . ?
C21 P4 C18 99.8(2) . . ?
C21 P4 C22 99.0(2) . . ?
C22 P4 Mn1 118.01(16) . . ?
C22 P4 C18 98.3(2) . . ?
C2 N1 H1 108(3) . . ?
C2 N1 B1 127.2(4) . . ?
B1 N1 H1 123(3) . . ?
C4 N2 H2 116(3) . . ?
C4 N2 B1 126.2(3) . . ?
B1 N2 H2 116(3) . . ?
C2 C00K H00K 119.8 . . ?
C2 C00K C10 120.3(5) . . ?
C10 C00K H00K 119.8 . . ?
N1 C2 C3 117.6(4) . . ?
C00K C2 N1 123.2(4) . . ?
C00K C2 C3 119.1(4) . . ?
C2 C3 C8 119.8(4) . . ?
C4 C3 C2 120.0(3) . . ?
C4 C3 C8 120.2(4) . . ?
N2 C4 C3 119.2(4) . . ?
N2 C4 C5 121.4(4) . . ?
C5 C4 C3 119.5(4) . . ?
C4 C5 H5 120.1 . . ?
C6 C5 C4 119.8(5) . . ?
C6 C5 H5 120.1 . . ?
C5 C6 H6 119.2 . . ?
C7 C6 C5 121.7(5) . . ?
C7 C6 H6 119.2 . . ?
C6 C7 H7 119.5 . . ?
C6 C7 C8 121.0(4) . . ?
C8 C7 H7 119.5 . . ?
C7 C8 C3 117.8(4) . . ?
C9 C8 C3 118.8(5) . . ?
C9 C8 C7 123.5(4) . . ?
C8 C9 H9 119.6 . . ?
C10 C9 C8 120.7(4) . . ?
C10 C9 H9 119.6 . . ?
C00K C10 H10 119.4 . . ?
C9 C10 C00K 121.2(5) . . ?
C9 C10 H10 119.4 . . ?
P1 C11 H11A 109.8 . . ?
P1 C11 H11B 109.8 . . ?
H11A C11 H11B 108.2 . . ?
C12 C11 P1 109.5(3) . . ?
C12 C11 H11A 109.8 . . ?
C12 C11 H11B 109.8 . . ?
P2 C12 H12A 110.4 . . ?
P2 C12 H12B 110.4 . . ?
C11 C12 P2 106.8(3) . . ?
C11 C12 H12A 110.4 . . ?
C11 C12 H12B 110.4 . . ?
H12A C12 H12B 108.6 . . ?
P1 C13 H13A 109.5 . . ?
P1 C13 H13B 109.5 . . ?
P1 C13 H13C 109.5 . . ?
H13A C13 H13B 109.5 . . ?
H13A C13 H13C 109.5 . . ?
H13B C13 H13C 109.5 . . ?
P1 C14 H14A 109.5 . . ?
P1 C14 H14B 109.5 . . ?
P1 C14 H14C 109.5 . . ?
H14A C14 H14B 109.5 . . ?
H14A C14 H14C 109.5 . . ?
H14B C14 H14C 109.5 . . ?
P2 C15 H15A 109.5 . . ?
P2 C15 H15B 109.5 . . ?
P2 C15 H15C 109.5 . . ?
H15A C15 H15B 109.5 . . ?
H15A C15 H15C 109.5 . . ?
H15B C15 H15C 109.5 . . ?
P2 C16 H16A 109.5 . . ?
P2 C16 H16B 109.5 . . ?
P2 C16 H16C 109.5 . . ?
H16A C16 H16B 109.5 . . ?
H16A C16 H16C 109.5 . . ?
H16B C16 H16C 109.5 . . ?
P3 C17 H17A 109.5 . . ?
P3 C17 H17B 109.5 . . ?
H17A C17 H17B 108.1 . . ?
C18 C17 P3 110.8(3) . . ?
C18 C17 H17A 109.5 . . ?
C18 C17 H17B 109.5 . . ?
P4 C18 H18A 110.2 . . ?
P4 C18 H18B 110.2 . . ?
C17 C18 P4 107.7(3) . . ?
C17 C18 H18A 110.2 . . ?
C17 C18 H18B 110.2 . . ?
H18A C18 H18B 108.5 . . ?
P3 C19 H19A 109.5 . . ?
P3 C19 H19B 109.5 . . ?
P3 C19 H19C 109.5 . . ?
H19A C19 H19B 109.5 . . ?
H19A C19 H19C 109.5 . . ?
H19B C19 H19C 109.5 . . ?
P3 C20 H20A 109.5 . . ?
P3 C20 H20B 109.5 . . ?
P3 C20 H20C 109.5 . . ?
H20A C20 H20B 109.5 . . ?
H20A C20 H20C 109.5 . . ?
H20B C20 H20C 109.5 . . ?
P4 C21 H21A 109.5 . . ?
P4 C21 H21B 109.5 . . ?
P4 C21 H21C 109.5 . . ?
H21A C21 H21B 109.5 . . ?
H21A C21 H21C 109.5 . . ?
H21B C21 H21C 109.5 . . ?
P4 C22 H22A 109.5 . . ?
P4 C22 H22B 109.5 . . ?
P4 C22 H22C 109.5 . . ?
H22A C22 H22B 109.5 . . ?
H22A C22 H22C 109.5 . . ?
H22B C22 H22C 109.5 . . ?
N1 B1 N2 108.9(3) . . ?
N1 B1 H1A 125.8(18) . . ?
N1 B1 H1B 103.8(17) . . ?
N2 B1 H1A 103.3(18) . . ?
N2 B1 H1B 120.9(16) . . ?
H1A B1 H1B 95(2) . . ?

loop_
_geom_bond_atom_site_label_1
_geom_bond_atom_site_label_2
_geom_bond_distance
_geom_bond_site_symmetry_2
_geom_bond_publ_flag
Mn1 P1 2.2171(10) . ?
Mn1 P2 2.2485(11) . ?
Mn1 P3 2.2116(11) . ?
Mn1 P4 2.2487(11) . ?
Mn1 H1A 1.52(4) . ?
Mn1 H1B 1.61(4) . ?
P1 C11 1.845(5) . ?
P1 C13 1.839(5) . ?
P1 C14 1.842(5) . ?
P2 C12 1.859(4) . ?
P2 C15 1.842(5) . ?
P2 C16 1.844(5) . ?
P3 C17 1.853(5) . ?
P3 C19 1.842(5) . ?
P3 C20 1.837(4) . ?
P4 C18 1.850(4) . ?
P4 C21 1.843(5) . ?
P4 C22 1.846(4) . ?
N1 H1 0.83(2) . ?
N1 C2 1.384(5) . ?
N1 B1 1.459(5) . ?
N2 H2 0.81(2) . ?
N2 C4 1.373(5) . ?
N2 B1 1.481(5) . ?
C00K H00K 0.9400 . ?
C00K C2 1.379(6) . ?
C00K C10 1.410(7) . ?
C2 C3 1.432(6) . ?
C3 C4 1.404(6) . ?
C3 C8 1.434(5) . ?
C4 C5 1.403(6) . ?
C5 H5 0.9400 . ?
C5 C6 1.392(6) . ?
C6 H6 0.9400 . ?
C6 C7 1.357(8) . ?
C7 H7 0.9400 . ?
C7 C8 1.416(7) . ?
C8 C9 1.396(8) . ?
C9 H9 0.9400 . ?
C9 C10 1.373(8) . ?
C10 H10 0.9400 . ?
C11 H11A 0.9800 . ?
C11 H11B 0.9800 . ?
C11 C12 1.521(7) . ?
C12 H12A 0.9800 . ?
C12 H12B 0.9800 . ?
C13 H13A 0.9700 . ?
C13 H13B 0.9700 . ?
C13 H13C 0.9700 . ?
C14 H14A 0.9700 . ?
C14 H14B 0.9700 . ?
C14 H14C 0.9700 . ?
C15 H15A 0.9700 . ?
C15 H15B 0.9700 . ?
C15 H15C 0.9700 . ?
C16 H16A 0.9700 . ?
C16 H16B 0.9700 . ?
C16 H16C 0.9700 . ?
C17 H17A 0.9800 . ?
C17 H17B 0.9800 . ?
C17 C18 1.511(7) . ?
C18 H18A 0.9800 . ?
C18 H18B 0.9800 . ?
C19 H19A 0.9700 . ?
C19 H19B 0.9700 . ?
C19 H19C 0.9700 . ?
C20 H20A 0.9700 . ?
C20 H20B 0.9700 . ?
C20 H20C 0.9700 . ?
C21 H21A 0.9700 . ?
C21 H21B 0.9700 . ?
C21 H21C 0.9700 . ?
C22 H22A 0.9700 . ?
C22 H22B 0.9700 . ?
C22 H22C 0.9700 . ?
B1 H1A 1.36(4) . ?
B1 H1B 1.41(4) . ?

loop_
_geom_torsion_atom_site_label_1
_geom_torsion_atom_site_label_2
_geom_torsion_atom_site_label_3
_geom_torsion_atom_site_label_4
_geom_torsion
_geom_torsion_site_symmetry_1
_geom_torsion_site_symmetry_2
_geom_torsion_site_symmetry_3
_geom_torsion_site_symmetry_4
_geom_torsion_publ_flag
Mn1 P1 C11 C12 26.5(4) . . . . ?
Mn1 P2 C12 C11 44.0(3) . . . . ?
Mn1 P3 C17 C18 19.3(5) . . . . ?
Mn1 P4 C18 C17 42.9(4) . . . . ?
P1 C11 C12 P2 -42.6(4) . . . . ?
P3 C17 C18 P4 -37.6(5) . . . . ?
N1 C2 C3 C4 5.1(5) . . . . ?
N1 C2 C3 C8 -175.6(3) . . . . ?
N2 C4 C5 C6 178.1(4) . . . . ?
C00K C2 C3 C4 -175.7(4) . . . . ?
C00K C2 C3 C8 3.6(6) . . . . ?
C2 N1 B1 N2 3.6(6) . . . . ?
C2 C00K C10 C9 -0.1(7) . . . . ?
C2 C3 C4 N2 3.6(5) . . . . ?
C2 C3 C4 C5 -176.5(4) . . . . ?
C2 C3 C8 C7 176.7(4) . . . . ?
C2 C3 C8 C9 -3.5(6) . . . . ?
C3 C4 C5 C6 -1.8(6) . . . . ?
C3 C8 C9 C10 1.6(7) . . . . ?
C4 N2 B1 N1 6.2(6) . . . . ?
C4 C3 C8 C7 -4.0(6) . . . . ?
C4 C3 C8 C9 175.8(4) . . . . ?
C4 C5 C6 C7 -1.0(7) . . . . ?
C5 C6 C7 C8 1.2(7) . . . . ?
C6 C7 C8 C3 1.3(6) . . . . ?
C6 C7 C8 C9 -178.5(4) . . . . ?
C7 C8 C9 C10 -178.6(4) . . . . ?
C8 C3 C4 N2 -175.6(4) . . . . ?
C8 C3 C4 C5 4.3(6) . . . . ?
C8 C9 C10 C00K 0.2(7) . . . . ?
C10 C00K C2 N1 177.4(4) . . . . ?
C10 C00K C2 C3 -1.8(6) . . . . ?
C13 P1 C11 C12 151.7(4) . . . . ?
C14 P1 C11 C12 -107.2(4) . . . . ?
C15 P2 C12 C11 179.0(3) . . . . ?
C16 P2 C12 C11 -80.5(4) . . . . ?
C19 P3 C17 C18 143.4(4) . . . . ?
C20 P3 C17 C18 -116.8(4) . . . . ?
C21 P4 C18 C17 178.2(4) . . . . ?
C22 P4 C18 C17 -81.1(4) . . . . ?
B1 N1 C2 C00K 171.8(4) . . . . ?
B1 N1 C2 C3 -9.0(6) . . . . ?
B1 N2 C4 C3 -9.9(6) . . . . ?
B1 N2 C4 C5 170.3(4) . . . . ?

loop_
_twin_individual_id
_twin_individual_mass_fraction_refined
_oxdiff_twin_reflns_isolated
_oxdiff_twin_reflns_overlapped
_twin_individual_twin_lattice_type
_twin_individual_twin_matrix_11
_twin_individual_twin_matrix_12
_twin_individual_twin_matrix_13
_twin_individual_twin_matrix_21
_twin_individual_twin_matrix_22
_twin_individual_twin_matrix_23
_twin_individual_twin_matrix_31
_twin_individual_twin_matrix_32
_twin_individual_twin_matrix_33
1 0.4830(12) 27118 24940 ref 1.0000 0.0000 0.0000 0.0000 1.0000 0.0000 0.0000 0.0000 1.0000
2 0.5170(12) 26999 24940 nmt -0.9996 -0.0024 0.0015 0.0019 -0.9994 -0.0017 0.1566 -0.9195 0.9991

loop_
_exptl_oxdiff_crystal_face_indexfrac_h
_exptl_oxdiff_crystal_face_indexfrac_k
_exptl_oxdiff_crystal_face_indexfrac_l
_exptl_oxdiff_crystal_face_x
_exptl_oxdiff_crystal_face_y
_exptl_oxdiff_crystal_face_z
0.0011 -0.0021 0.9995 0.1252 0.0232 -0.0079
-5.2936 -6.0938 -3.3564 -0.0075 -0.3068 0.9517
1.3495 -6.2001 -4.6585 -0.0254 -0.9864 0.1624
-0.0011 0.0021 -0.9995 -0.1252 -0.0232 0.0079
-1.8754 5.8881 4.5337 0.0257 0.9962 -0.0832
6.0243 5.2198 2.5999 0.0025 0.1137 -0.9935
